data_7152646
loop_
_publ_author_name
'Nair, Vijay'
'Jose, Anu'
'Lakshmi, K. C. Seetha'
'Rajan, Rejithamol'
'Suresh, Eringathodi'

_publ_section_title
;
 A facile four component protocol for the synthesis of dihydropyridine
 derivatives.
;
_journal_issue 38
_journal_name_full 'Organic &amp; biomolecular chemistry'
_journal_page_first 7747
_journal_page_last 7752
_journal_paper_doi 10.1039/c2ob26074c
_journal_volume 10
_journal_year 2012
_chemical_formula_sum 'C23 H22 F N3 O2'
_chemical_formula_weight 391.44
_chemical_name_systematic
;
?
;
_space_group_IT_number 14
_symmetry_cell_setting monoclinic
_symmetry_space_group_name_Hall '-P 2yn'
_symmetry_space_group_name_H-M 'P 1 21/n 1'
_atom_sites_solution_hydrogens geom
_atom_sites_solution_primary direct
_atom_sites_solution_secondary difmap
_audit_creation_method SHELXL-97
_cell_angle_alpha 90.00
_cell_angle_beta 107.503(3)
_cell_angle_gamma 90.00
_cell_formula_units_Z 4
_cell_length_a 11.966(2)
_cell_length_b 10.7644(19)
_cell_length_c 17.134(3)
_cell_measurement_reflns_used 2656
_cell_measurement_temperature 293(2)
_cell_measurement_theta_max 27.94
_cell_measurement_theta_min 2.47
_cell_volume 2104.8(6)
_computing_cell_refinement 'BRUKER SMART'
_computing_data_collection 'BRUKER SMART'
_computing_data_reduction 'BRUKER SAINT'
_computing_molecular_graphics ORTEP
_computing_structure_refinement 'SHELXL-97 (Sheldrick, 1997)'
_computing_structure_solution 'SHELXS-97 (Sheldrick, 1990)'
_diffrn_ambient_temperature 293(2)
_diffrn_measured_fraction_theta_full 0.942
_diffrn_measured_fraction_theta_max 0.942
_diffrn_measurement_device_type 'BRUKER SMART APEX CCD DIFFRACTOMETER'
_diffrn_measurement_method 'OMEGA-PHI SCAN'
_diffrn_radiation_monochromator graphite
_diffrn_radiation_source 'fine-focus sealed tube'
_diffrn_radiation_type MoK\a
_diffrn_radiation_wavelength 0.71073
_diffrn_reflns_av_R_equivalents 0.0365
_diffrn_reflns_av_sigmaI/netI 0.0433
_diffrn_reflns_limit_h_max 13
_diffrn_reflns_limit_h_min -8
_diffrn_reflns_limit_k_max 12
_diffrn_reflns_limit_k_min -12
_diffrn_reflns_limit_l_max 18
_diffrn_reflns_limit_l_min -19
_diffrn_reflns_number 9371
_diffrn_reflns_theta_full 24.00
_diffrn_reflns_theta_max 24.00
_diffrn_reflns_theta_min 1.84
_exptl_absorpt_coefficient_mu 0.086
_exptl_absorpt_correction_T_max 0.9906
_exptl_absorpt_correction_T_min 0.9705
_exptl_absorpt_correction_type multi-scan
_exptl_absorpt_process_details 'BRUKER SADABS'
_exptl_crystal_colour COLOURLESS
_exptl_crystal_density_diffrn 1.235
_exptl_crystal_density_method 'not measured'
_exptl_crystal_description BLOCKS
_exptl_crystal_F_000 824
_exptl_crystal_size_max 0.35
_exptl_crystal_size_mid 0.24
_exptl_crystal_size_min 0.11
_refine_diff_density_max 0.269
_refine_diff_density_min -0.195
_refine_diff_density_rms 0.048
_refine_ls_extinction_method none
_refine_ls_goodness_of_fit_ref 1.343
_refine_ls_hydrogen_treatment mixed
_refine_ls_matrix_type full
_refine_ls_number_parameters 272
_refine_ls_number_reflns 3306
_refine_ls_number_restraints 0
_refine_ls_restrained_S_all 1.343
_refine_ls_R_factor_all 0.1192
_refine_ls_R_factor_gt 0.1050
_refine_ls_shift/su_max 0.000
_refine_ls_shift/su_mean 0.000
_refine_ls_structure_factor_coef Fsqd
_refine_ls_weighting_details 'calc w=1/[\s^2^(Fo^2^)+(0.0503P)^2^+2.4303P] where P=(Fo^2^+2Fc^2^)/3'
_refine_ls_weighting_scheme calc
_refine_ls_wR_factor_gt 0.2015
_refine_ls_wR_factor_ref 0.2080
_reflns_number_gt 2904
_reflns_number_total 3306
_reflns_threshold_expression >2sigma(I)
_cod_data_source_file c2ob26074c.txt
_cod_data_source_block 1187ajm
_cod_depositor_comments
;
The following automatic conversions were performed:

'_exptl_absorpt_correction_type' value 'MULTI-SCAN' changed to
'multi-scan' according to
/home/saulius/struct/CIF-dictionaries/cif_core.dic dictionary named
'cif_core.dic' version 2.4.2 from 2011-04-26.

Automatic conversion script
Id: cif_fix_values 1891 2012-01-12 08:04:46Z andrius 
;
_cod_original_cell_volume 2104.7(6)
_cod_original_sg_symbol_H-M P21/n
_cod_database_code 7152646

loop_
_symmetry_equiv_pos_as_xyz
'x, y, z'
'-x+1/2, y+1/2, -z+1/2'
'-x, -y, -z'
'x-1/2, -y-1/2, z-1/2'

loop_
_atom_site_label
_atom_site_type_symbol
_atom_site_fract_x
_atom_site_fract_y
_atom_site_fract_z
_atom_site_U_iso_or_equiv
_atom_site_adp_type
_atom_site_occupancy
_atom_site_calc_flag
_atom_site_refinement_flags
N3 N 0.5379(3) 0.9891(3) 0.1719(3) 0.0465(10) Uani 1 d .
H3C H 0.531(3) 1.010(3) 0.124(3) 0.030(11) Uiso 1 d .
H3D H 0.542(4) 1.050(5) 0.210(3) 0.066(16) Uiso 1 d .
O2 O 0.2252(3) 0.6206(3) 0.33041(19) 0.0570(9) Uani 1 d .
N1 N 0.4686(3) 0.8635(3) 0.25782(18) 0.0386(8) Uani 1 d .
C12 C 0.5442(4) 0.9322(4) 0.3253(2) 0.0411(10) Uani 1 d .
C9 C 0.3907(4) 0.7766(3) 0.2726(2) 0.0384(10) Uani 1 d .
O1 O 0.3486(3) 0.6520(3) 0.45516(18) 0.0736(11) Uani 1 d .
C19 C 0.3121(4) 0.6686(4) 0.3738(3) 0.0455(11) Uani 1 d .
C7 C 0.3733(4) 0.6857(4) 0.1361(2) 0.0404(10) Uani 1 d .
H7 H 0.3142 0.6617 0.0850 0.049 Uiso 1 calc R
C8 C 0.3082(4) 0.7188(4) 0.1984(2) 0.0394(10) Uani 1 d .
H8 H 0.2791 0.6413 0.2153 0.047 Uiso 1 calc R
C18 C 0.3916(4) 0.7526(4) 0.3500(2) 0.0434(11) Uani 1 d .
H18 H 0.4478 0.7931 0.3918 0.052 Uiso 1 calc R
C23 C 0.4398(4) 0.8274(4) 0.0398(3) 0.0509(12) Uani 1 d .
C10 C 0.4773(4) 0.8858(4) 0.1795(2) 0.0373(10) Uani 1 d .
C6 C 0.4543(4) 0.5759(4) 0.1642(2) 0.0392(10) Uani 1 d .
F1 F 0.6596(3) 0.2668(3) 0.2458(2) 0.1003(12) Uani 1 d .
C11 C 0.4325(4) 0.8025(4) 0.1191(2) 0.0420(10) Uani 1 d .
C17 C 0.6553(4) 0.8911(4) 0.3630(3) 0.0540(12) Uani 1 d .
H17 H 0.6809 0.8166 0.3470 0.065 Uiso 1 calc R
C5 C 0.4071(4) 0.4568(4) 0.1581(3) 0.0521(12) Uani 1 d .
H5 H 0.3266 0.4469 0.1355 0.062 Uiso 1 calc R
C13 C 0.5060(4) 1.0405(4) 0.3513(3) 0.0561(13) Uani 1 d .
H13 H 0.4298 1.0677 0.3265 0.067 Uiso 1 calc R
C1 C 0.5726(4) 0.5865(4) 0.1993(3) 0.0547(12) Uani 1 d .
H1A H 0.6071 0.6647 0.2039 0.066 Uiso 1 calc R
N2 N 0.4448(5) 0.8491(4) -0.0246(3) 0.0780(14) Uani 1 d .
C2 C 0.6427(5) 0.4831(5) 0.2284(3) 0.0645(14) Uani 1 d .
H2 H 0.7228 0.4917 0.2537 0.077 Uiso 1 calc R
C3 C 0.5910(5) 0.3688(5) 0.2190(3) 0.0638(14) Uani 1 d .
C16 C 0.7299(5) 0.9611(6) 0.4255(3) 0.0681(15) Uani 1 d .
H16 H 0.8062 0.9344 0.4506 0.082 Uiso 1 calc R
C4 C 0.4758(5) 0.3530(4) 0.1844(3) 0.0680(15) Uani 1 d .
H4 H 0.4428 0.2740 0.1782 0.082 Uiso 1 calc R
C15 C 0.6906(6) 1.0696(6) 0.4498(3) 0.0777(17) Uani 1 d .
H15 H 0.7405 1.1164 0.4916 0.093 Uiso 1 calc R
C14 C 0.5795(6) 1.1093(5) 0.4136(3) 0.0796(18) Uani 1 d .
H14 H 0.5530 1.1826 0.4308 0.095 Uiso 1 calc R
C20 C 0.2788(6) 0.5732(6) 0.4910(3) 0.092(2) Uani 1 d .
H20A H 0.2235 0.6236 0.5084 0.111 Uiso 1 calc R
H20B H 0.2350 0.5142 0.4505 0.111 Uiso 1 calc R
C22 C 0.2035(4) 0.8034(4) 0.1624(3) 0.0554(12) Uani 1 d .
H22A H 0.1584 0.8100 0.2001 0.083 Uiso 1 calc R
H22B H 0.1554 0.7692 0.1117 0.083 Uiso 1 calc R
H22C H 0.2305 0.8843 0.1529 0.083 Uiso 1 calc R
C21 C 0.3540(9) 0.5081(11) 0.5597(5) 0.211(7) Uani 1 d .
H21A H 0.4125 0.4635 0.5431 0.317 Uiso 1 calc R
H21B H 0.3085 0.4506 0.5804 0.317 Uiso 1 calc R
H21C H 0.3915 0.5665 0.6018 0.317 Uiso 1 calc R

loop_
_atom_site_aniso_label
_atom_site_aniso_U_11
_atom_site_aniso_U_22
_atom_site_aniso_U_33
_atom_site_aniso_U_23
_atom_site_aniso_U_13
_atom_site_aniso_U_12
N3 0.065(3) 0.041(2) 0.038(2) 0.0073(19) 0.022(2) -0.0086(19)
O2 0.060(2) 0.062(2) 0.0532(19) 0.0042(16) 0.0222(17) -0.0148(18)
N1 0.050(2) 0.0327(18) 0.0340(18) 0.0016(14) 0.0135(16) -0.0072(16)
C12 0.044(3) 0.041(2) 0.039(2) 0.0039(19) 0.012(2) -0.007(2)
C9 0.048(3) 0.028(2) 0.043(2) 0.0016(18) 0.020(2) 0.0040(19)
O1 0.108(3) 0.080(2) 0.0394(18) -0.0079(16) 0.0317(18) -0.049(2)
C19 0.060(3) 0.039(2) 0.041(2) -0.012(2) 0.021(2) -0.006(2)
C7 0.050(3) 0.041(2) 0.027(2) -0.0049(18) 0.0067(18) -0.006(2)
C8 0.048(3) 0.034(2) 0.039(2) 0.0041(18) 0.016(2) -0.004(2)
C18 0.058(3) 0.037(2) 0.040(2) -0.0046(19) 0.022(2) -0.013(2)
C23 0.069(3) 0.042(3) 0.045(3) -0.001(2) 0.021(2) -0.006(2)
C10 0.045(3) 0.033(2) 0.038(2) 0.0086(18) 0.0184(19) 0.0044(19)
C6 0.047(3) 0.043(2) 0.031(2) -0.0104(18) 0.0168(19) -0.008(2)
F1 0.104(3) 0.071(2) 0.134(3) 0.024(2) 0.048(2) 0.036(2)
C11 0.053(3) 0.040(2) 0.035(2) -0.0007(19) 0.016(2) -0.003(2)
C17 0.059(3) 0.054(3) 0.049(3) 0.009(2) 0.017(2) 0.004(2)
C5 0.051(3) 0.045(3) 0.060(3) -0.007(2) 0.018(2) -0.008(2)
C13 0.060(3) 0.045(3) 0.053(3) -0.010(2) 0.002(2) -0.001(2)
C1 0.056(3) 0.047(3) 0.066(3) -0.013(2) 0.026(3) -0.008(2)
N2 0.128(4) 0.067(3) 0.050(3) 0.000(2) 0.044(3) -0.018(3)
C2 0.047(3) 0.070(4) 0.077(4) -0.011(3) 0.021(3) 0.009(3)
C3 0.073(4) 0.047(3) 0.077(4) 0.002(3) 0.031(3) 0.013(3)
C16 0.057(3) 0.091(4) 0.045(3) 0.011(3) -0.003(3) -0.007(3)
C4 0.079(4) 0.039(3) 0.093(4) 0.003(3) 0.035(3) 0.000(3)
C15 0.090(5) 0.079(4) 0.048(3) -0.008(3) -0.004(3) -0.019(4)
C14 0.100(5) 0.060(3) 0.063(3) -0.018(3) 0.002(3) -0.001(3)
C20 0.156(6) 0.077(4) 0.066(4) -0.011(3) 0.066(4) -0.051(4)
C22 0.052(3) 0.051(3) 0.062(3) 0.002(2) 0.015(2) 0.001(2)
C21 0.225(11) 0.271(13) 0.104(6) 0.100(8) 0.000(7) -0.129(10)

loop_
_atom_type_symbol
_atom_type_description
_atom_type_scat_dispersion_real
_atom_type_scat_dispersion_imag
_atom_type_scat_source
C C 0.0033 0.0016 'International Tables Vol C Tables 4.2.6.8 and 6.1.1.4'
H H 0.0000 0.0000 'International Tables Vol C Tables 4.2.6.8 and 6.1.1.4'
N N 0.0061 0.0033 'International Tables Vol C Tables 4.2.6.8 and 6.1.1.4'
O O 0.0106 0.0060 'International Tables Vol C Tables 4.2.6.8 and 6.1.1.4'
F F 0.0171 0.0103 'International Tables Vol C Tables 4.2.6.8 and 6.1.1.4'

loop_
_geom_angle_atom_site_label_1
_geom_angle_atom_site_label_2
_geom_angle_atom_site_label_3
_geom_angle
C10 N3 H3C 115(3)
C10 N3 H3D 116(3)
H3C N3 H3D 119(4)
C9 N1 C10 122.4(3)
C9 N1 C12 119.4(3)
C10 N1 C12 118.2(3)
C17 C12 C13 119.5(4)
C17 C12 N1 120.0(4)
C13 C12 N1 120.4(4)
C18 C9 N1 120.0(4)
C18 C9 C8 124.5(4)
N1 C9 C8 115.6(3)
C19 O1 C20 117.9(4)
O2 C19 O1 122.5(4)
O2 C19 C18 127.7(4)
O1 C19 C18 109.7(4)
C6 C7 C11 114.7(4)
C6 C7 C8 111.7(3)
C11 C7 C8 107.7(3)
C6 C7 H7 107.5
C11 C7 H7 107.5
C8 C7 H7 107.5
C9 C8 C22 110.4(3)
C9 C8 C7 110.1(3)
C22 C8 C7 112.6(3)
C9 C8 H8 107.8
C22 C8 H8 107.8
C7 C8 H8 107.8
C9 C18 C19 125.6(4)
C9 C18 H18 117.2
C19 C18 H18 117.2
N2 C23 C11 179.1(5)
C11 C10 N3 124.9(4)
C11 C10 N1 119.6(3)
N3 C10 N1 115.4(4)
C1 C6 C5 117.0(4)
C1 C6 C7 123.7(4)
C5 C6 C7 119.2(4)
C10 C11 C23 119.0(4)
C10 C11 C7 120.3(3)
C23 C11 C7 120.7(4)
C12 C17 C16 119.8(5)
C12 C17 H17 120.1
C16 C17 H17 120.1
C4 C5 C6 122.2(5)
C4 C5 H5 118.9
C6 C5 H5 118.9
C12 C13 C14 120.7(5)
C12 C13 H13 119.6
C14 C13 H13 119.6
C6 C1 C2 121.5(4)
C6 C1 H1A 119.2
C2 C1 H1A 119.2
C3 C2 C1 118.4(5)
C3 C2 H2 120.8
C1 C2 H2 120.8
C4 C3 F1 118.8(5)
C4 C3 C2 122.5(5)
F1 C3 C2 118.7(5)
C15 C16 C17 119.7(5)
C15 C16 H16 120.2
C17 C16 H16 120.2
C3 C4 C5 118.3(5)
C3 C4 H4 120.8
C5 C4 H4 120.8
C14 C15 C16 120.6(5)
C14 C15 H15 119.7
C16 C15 H15 119.7
C15 C14 C13 119.7(5)
C15 C14 H14 120.2
C13 C14 H14 120.2
C21 C20 O1 109.6(6)
C21 C20 H20A 109.8
O1 C20 H20A 109.8
C21 C20 H20B 109.8
O1 C20 H20B 109.8
H20A C20 H20B 108.2
C8 C22 H22A 109.5
C8 C22 H22B 109.5
H22A C22 H22B 109.5
C8 C22 H22C 109.5
H22A C22 H22C 109.5
H22B C22 H22C 109.5
C20 C21 H21A 109.5
C20 C21 H21B 109.5
H21A C21 H21B 109.5
C20 C21 H21C 109.5
H21A C21 H21C 109.5
H21B C21 H21C 109.5

loop_
_geom_bond_atom_site_label_1
_geom_bond_atom_site_label_2
_geom_bond_distance
N3 C10 1.354(5)
N3 H3C 0.83(4)
N3 H3D 0.92(5)
O2 C19 1.198(5)
N1 C9 1.397(5)
N1 C10 1.398(5)
N1 C12 1.440(5)
C12 C17 1.365(6)
C12 C13 1.374(6)
C9 C18 1.347(5)
C9 C8 1.492(5)
O1 C19 1.342(5)
O1 C20 1.449(6)
C19 C18 1.457(6)
C7 C6 1.513(6)
C7 C11 1.514(6)
C7 C8 1.541(5)
C7 H7 0.9800
C8 C22 1.521(6)
C8 H8 0.9800
C18 H18 0.9300
C23 N2 1.146(5)
C23 C11 1.413(6)
C10 C11 1.353(5)
C6 C1 1.366(6)
C6 C5 1.392(6)
F1 C3 1.364(5)
C17 C16 1.391(7)
C17 H17 0.9300
C5 C4 1.381(7)
C5 H5 0.9300
C13 C14 1.377(6)
C13 H13 0.9300
C1 C2 1.393(7)
C1 H1A 0.9300
C2 C3 1.364(7)
C2 H2 0.9300
C3 C4 1.338(7)
C16 C15 1.370(8)
C16 H16 0.9300
C4 H4 0.9300
C15 C14 1.356(8)
C15 H15 0.9300
C14 H14 0.9300
C20 C21 1.432(10)
C20 H20A 0.9700
C20 H20B 0.9700
C22 H22A 0.9600
C22 H22B 0.9600
C22 H22C 0.9600
C21 H21A 0.9600
C21 H21B 0.9600
C21 H21C 0.9600
